data_7041417
loop_
_publ_author_name
'Yang, Yu-Chen'
'Wu, Rui'
'Cai, Yan'
'Zhou, Zhao-Hui'

_publ_section_title
;
 Unusual N-oxide formation in the peroxidation of cobalt(ii)
 ethylenediaminetetraacetates.
;
_journal_issue 4
_journal_name_full 'Dalton transactions (Cambridge, England : 2003)'
_journal_page_first 1290
_journal_page_last 1296
_journal_paper_doi 10.1039/c6dt04346a
_journal_volume 46
_journal_year 2017
_chemical_formula_sum 'C10 H20 Co N2 Na2 O12'
_chemical_formula_weight 465.19
_chemical_name_systematic
; 
 ? 
;
_space_group_IT_number 14
_symmetry_cell_setting monoclinic
_symmetry_space_group_name_Hall '-P 2yn'
_symmetry_space_group_name_H-M 'P 1 21/n 1'
_atom_sites_solution_hydrogens geom
_atom_sites_solution_primary direct
_atom_sites_solution_secondary difmap
_audit_creation_method SHELXL-97
_audit_update_record
;
2015-01-08 deposited with the CCDC.
2016-12-12 downloaded from the CCDC.
;
_cell_angle_alpha 90.00
_cell_angle_beta 98.901(4)
_cell_angle_gamma 90.00
_cell_formula_units_Z 4
_cell_length_a 8.9539(3)
_cell_length_b 10.1298(4)
_cell_length_c 18.8815(9)
_cell_measurement_temperature 173(2)
_cell_volume 1691.95(12)
_computing_structure_refinement 'SHELXL-97 (Sheldrick, 1997)'
_computing_structure_solution 'SHELXS-97 (Sheldrick, 1990)'
_diffrn_ambient_temperature 173(2)
_diffrn_measured_fraction_theta_full 0.971
_diffrn_measured_fraction_theta_max 0.971
_diffrn_radiation_monochromator graphite
_diffrn_radiation_source 'fine-focus sealed tube'
_diffrn_radiation_type MoK\a
_diffrn_radiation_wavelength 0.71073
_diffrn_reflns_av_R_equivalents 0.0452
_diffrn_reflns_av_sigmaI/netI 0.0470
_diffrn_reflns_limit_h_max 11
_diffrn_reflns_limit_h_min -11
_diffrn_reflns_limit_k_max 9
_diffrn_reflns_limit_k_min -12
_diffrn_reflns_limit_l_max 24
_diffrn_reflns_limit_l_min -24
_diffrn_reflns_number 12587
_diffrn_reflns_theta_full 27.49
_diffrn_reflns_theta_max 27.49
_diffrn_reflns_theta_min 2.97
_exptl_absorpt_coefficient_mu 1.134
_exptl_crystal_colour orange
_exptl_crystal_density_diffrn 1.826
_exptl_crystal_density_method 'not measured'
_exptl_crystal_description flaky
_exptl_crystal_F_000 956
_exptl_crystal_size_max 0.2
_exptl_crystal_size_mid 0.2
_exptl_crystal_size_min 0.03
_refine_diff_density_max 0.581
_refine_diff_density_min -0.668
_refine_diff_density_rms 0.084
_refine_ls_extinction_method none
_refine_ls_goodness_of_fit_ref 0.948
_refine_ls_hydrogen_treatment mixed
_refine_ls_matrix_type full
_refine_ls_number_parameters 268
_refine_ls_number_reflns 3782
_refine_ls_number_restraints 12
_refine_ls_restrained_S_all 0.946
_refine_ls_R_factor_all 0.0480
_refine_ls_R_factor_gt 0.0402
_refine_ls_shift/su_max 0.005
_refine_ls_shift/su_mean 0.000
_refine_ls_structure_factor_coef Fsqd
_refine_ls_weighting_details 'calc w=1/[\s^2^(Fo^2^)+(0.1000P)^2^+0.0000P] where P=(Fo^2^+2Fc^2^)/3'
_refine_ls_weighting_scheme calc
_refine_ls_wR_factor_gt 0.1229
_refine_ls_wR_factor_ref 0.1297
_reflns_number_gt 3347
_reflns_number_total 3782
_reflns_threshold_expression >2sigma(I)
_cod_data_source_file c6dt04346a2.cif
_cod_data_source_block yyc1
_cod_depositor_comments 'Adding full bibliography for 7041415--7041418.cif.'
_cod_original_sg_symbol_H-M P21/n
_cod_database_code 7041417

loop_
_symmetry_equiv_pos_as_xyz
'x, y, z'
'-x+1/2, y+1/2, -z+1/2'
'-x, -y, -z'
'x-1/2, -y-1/2, z-1/2'

loop_
_atom_site_label
_atom_site_type_symbol
_atom_site_fract_x
_atom_site_fract_y
_atom_site_fract_z
_atom_site_U_iso_or_equiv
_atom_site_adp_type
_atom_site_occupancy
_atom_site_symmetry_multiplicity
_atom_site_calc_flag
_atom_site_refinement_flags
Na1 Na 0.07482(12) -0.33937(11) -0.00559(6) 0.0176(3) Uani 1 1 d .
Na2 Na 0.28699(12) -0.10253(11) 0.06522(6) 0.0173(3) Uani 1 1 d .
C1 C -0.6619(3) -0.2252(3) -0.09625(14) 0.0132(5) Uani 1 1 d .
C2 C -0.7593(3) -0.2663(3) -0.16668(13) 0.0145(5) Uani 1 1 d .
H2A H -0.8207 -0.3445 -0.1585 0.017 Uiso 1 1 calc R
H2B H -0.8291 -0.1936 -0.1845 0.017 Uiso 1 1 calc R
C3 C -0.8803(3) -0.3845(3) -0.31549(13) 0.0113(5) Uani 1 1 d .
C4 C -0.7435(3) -0.2935(3) -0.29502(13) 0.0113(5) Uani 1 1 d .
H4A H -0.6699 -0.3135 -0.3277 0.014 Uiso 1 1 calc R
H4B H -0.7781 -0.2016 -0.3049 0.014 Uiso 1 1 calc R
C5 C -0.1860(3) -0.1950(3) -0.12375(13) 0.0124(5) Uani 1 1 d .
C6 C -0.2436(3) -0.3326(3) -0.14823(14) 0.0128(5) Uani 1 1 d .
H6A H -0.1571 -0.3914 -0.1525 0.015 Uiso 1 1 calc R
H6B H -0.3014 -0.3712 -0.1126 0.015 Uiso 1 1 calc R
C7 C -0.3339(3) -0.1978(3) -0.33151(14) 0.0124(5) Uani 1 1 d .
C8 C -0.2507(3) -0.2904(3) -0.27484(14) 0.0135(5) Uani 1 1 d .
H8A H -0.2264 -0.3737 -0.2981 0.016 Uiso 1 1 calc R
H8B H -0.1542 -0.2490 -0.2531 0.016 Uiso 1 1 calc R
C9 C -0.5808(3) -0.4254(3) -0.20238(14) 0.0134(5) Uani 1 1 d .
H9A H -0.6493 -0.4998 -0.2187 0.016 Uiso 1 1 calc R
H9B H -0.5526 -0.4321 -0.1497 0.016 Uiso 1 1 calc R
C10 C -0.4405(3) -0.4354(3) -0.23706(14) 0.0141(5) Uani 1 1 d .
H10A H -0.3853 -0.5175 -0.2210 0.017 Uiso 1 1 calc R
H10B H -0.4694 -0.4398 -0.2898 0.017 Uiso 1 1 calc R
N1 N -0.6614(2) -0.2979(2) -0.22078(11) 0.0103(4) Uani 1 1 d .
N2 N -0.3412(2) -0.3205(2) -0.21805(11) 0.0111(4) Uani 1 1 d .
O1 O -0.5346(2) -0.1751(2) -0.10191(10) 0.0160(4) Uani 1 1 d .
O1W O 0.1127(2) -0.5527(2) -0.05498(11) 0.0210(4) Uani 1 1 d D
O2 O -0.7109(2) -0.2424(2) -0.03867(10) 0.0181(4) Uani 1 1 d .
O2W O 0.3234(2) 0.0771(2) -0.00681(11) 0.0225(5) Uani 1 1 d D
H2W1 H 0.388(3) 0.113(4) 0.0253(12) 0.034 Uiso 1 1 d D
H2W2 H 0.359(3) 0.079(4) -0.0466(9) 0.034 Uiso 1 1 d D
O3 O -0.9667(2) -0.35512(19) -0.37162(10) 0.0172(4) Uani 1 1 d .
O3W O -0.0005(3) -0.0829(2) 0.07358(12) 0.0275(5) Uani 1 1 d D
O4 O -0.8941(2) -0.4826(2) -0.27570(9) 0.0168(4) Uani 1 1 d .
O4W O 0.5718(3) -0.3875(2) 0.05145(13) 0.0324(5) Uani 1 1 d D
O5 O -0.26755(19) -0.09706(18) -0.14723(10) 0.0125(4) Uani 1 1 d .
O6 O -0.0639(2) -0.1876(2) -0.08167(11) 0.0212(4) Uani 1 1 d .
O7 O -0.4417(2) -0.13016(19) -0.31301(10) 0.0140(4) Uani 1 1 d .
O8 O -0.2892(2) -0.1897(2) -0.39058(10) 0.0173(4) Uani 1 1 d .
Co1 Co -0.47796(3) -0.14877(3) -0.207059(17) 0.00886(14) Uani 1 1 d .
H1W1 H 0.070(2) -0.576(3) -0.0962(8) 0.011 Uiso 1 1 d D
H3W1 H -0.0868(18) -0.098(2) 0.0484(14) 0.011 Uiso 1 1 d D
H1W2 H 0.2033(14) -0.579(3) -0.0475(13) 0.011 Uiso 1 1 d D
H3W2 H 0.013(3) 0.0004(11) 0.0759(15) 0.011 Uiso 1 1 d D
H4W1 H 0.591(3) -0.3076(13) 0.0626(14) 0.011 Uiso 1 1 d D
H4W2 H 0.501(2) -0.392(2) 0.0165(11) 0.011 Uiso 1 1 d D

loop_
_atom_site_aniso_label
_atom_site_aniso_U_11
_atom_site_aniso_U_22
_atom_site_aniso_U_33
_atom_site_aniso_U_23
_atom_site_aniso_U_13
_atom_site_aniso_U_12
Na1 0.0150(5) 0.0208(6) 0.0164(6) 0.0020(4) 0.0003(4) -0.0035(4)
Na2 0.0182(5) 0.0183(6) 0.0148(6) 0.0005(4) 0.0010(4) -0.0015(4)
C1 0.0119(12) 0.0125(13) 0.0149(13) -0.0019(10) 0.0015(9) -0.0004(9)
C2 0.0097(12) 0.0223(15) 0.0120(12) -0.0027(10) 0.0032(9) -0.0043(10)
C3 0.0125(12) 0.0101(13) 0.0116(12) -0.0028(9) 0.0032(9) -0.0005(9)
C4 0.0125(12) 0.0107(13) 0.0099(12) 0.0003(9) -0.0013(9) -0.0019(9)
C5 0.0101(12) 0.0156(14) 0.0113(12) -0.0018(10) 0.0010(9) -0.0013(9)
C6 0.0138(13) 0.0095(13) 0.0136(13) 0.0004(9) -0.0028(10) 0.0007(9)
C7 0.0119(12) 0.0100(13) 0.0149(13) -0.0028(10) 0.0006(9) -0.0015(9)
C8 0.0118(12) 0.0144(13) 0.0154(13) -0.0009(10) 0.0050(9) 0.0020(10)
C9 0.0149(12) 0.0084(13) 0.0161(13) 0.0030(10) 0.0001(9) -0.0004(9)
C10 0.0143(12) 0.0086(13) 0.0184(14) -0.0028(10) -0.0007(10) 0.0002(9)
N1 0.0102(10) 0.0113(11) 0.0086(10) 0.0011(8) -0.0005(7) -0.0002(8)
N2 0.0102(10) 0.0103(11) 0.0123(11) -0.0019(8) -0.0001(8) 0.0007(8)
O1 0.0128(9) 0.0217(11) 0.0136(9) -0.0023(8) 0.0023(7) -0.0081(7)
O1W 0.0165(10) 0.0263(12) 0.0202(11) -0.0058(9) 0.0027(8) -0.0037(8)
O2 0.0180(10) 0.0246(11) 0.0121(9) -0.0031(8) 0.0039(7) -0.0082(8)
O2W 0.0215(11) 0.0302(13) 0.0158(10) -0.0018(9) 0.0023(8) -0.0082(9)
O3 0.0153(10) 0.0203(11) 0.0146(10) 0.0011(7) -0.0019(7) -0.0026(7)
O3W 0.0274(12) 0.0225(12) 0.0287(12) 0.0032(10) -0.0078(9) -0.0039(9)
O4 0.0169(9) 0.0177(10) 0.0145(9) 0.0009(8) -0.0012(7) -0.0095(8)
O4W 0.0348(13) 0.0271(13) 0.0331(14) -0.0041(11) -0.0018(10) 0.0007(10)
O5 0.0096(8) 0.0125(10) 0.0147(9) 0.0003(7) -0.0007(7) -0.0005(7)
O6 0.0142(10) 0.0211(11) 0.0249(11) -0.0016(9) -0.0074(8) 0.0009(8)
O7 0.0152(9) 0.0145(10) 0.0126(9) 0.0026(7) 0.0025(7) 0.0050(7)
O8 0.0172(10) 0.0219(11) 0.0137(10) 0.0002(8) 0.0057(7) 0.0026(8)
Co1 0.0080(2) 0.0083(2) 0.0100(2) -0.00002(12) 0.00041(13) -0.00015(11)

loop_
_atom_type_symbol
_atom_type_description
_atom_type_scat_dispersion_real
_atom_type_scat_dispersion_imag
_atom_type_scat_source
C C 0.0033 0.0016 'International Tables Vol C Tables 4.2.6.8 and 6.1.1.4'
H H 0.0000 0.0000 'International Tables Vol C Tables 4.2.6.8 and 6.1.1.4'
N N 0.0061 0.0033 'International Tables Vol C Tables 4.2.6.8 and 6.1.1.4'
O O 0.0106 0.0060 'International Tables Vol C Tables 4.2.6.8 and 6.1.1.4'
Na Na 0.0362 0.0249 'International Tables Vol C Tables 4.2.6.8 and 6.1.1.4'
Co Co 0.3494 0.9721 'International Tables Vol C Tables 4.2.6.8 and 6.1.1.4'

loop_
_geom_angle_atom_site_label_1
_geom_angle_atom_site_label_2
_geom_angle_atom_site_label_3
_geom_angle
_geom_angle_site_symmetry_1
_geom_angle_site_symmetry_3
O2 Na1 O6 86.51(8) 1_655 .
O2 Na1 O8 82.15(7) 1_655 4_656
O6 Na1 O8 129.89(9) . 4_656
O2 Na1 O1W 95.96(8) 1_655 .
O6 Na1 O1W 116.70(9) . .
O8 Na1 O1W 112.96(8) 4_656 .
O2 Na1 O1W 167.01(9) 1_655 3_545
O6 Na1 O1W 104.23(8) . 3_545
O8 Na1 O1W 85.30(7) 4_656 3_545
O1W Na1 O1W 85.82(8) . 3_545
O2 Na1 Na2 48.58(5) 1_655 .
O6 Na1 Na2 89.33(6) . .
O8 Na1 Na2 48.04(6) 4_656 .
O1W Na1 Na2 136.31(7) . .
O1W Na1 Na2 123.06(7) 3_545 .
O2 Na1 Na1 137.76(8) 1_655 3_545
O6 Na1 Na1 118.26(7) . 3_545
O8 Na1 Na1 102.01(7) 4_656 3_545
O1W Na1 Na1 43.29(5) . 3_545
O1W Na1 Na1 42.54(5) 3_545 3_545
Na2 Na1 Na1 149.90(6) . 3_545
O2W Na2 O3 103.39(8) . 4_756
O2W Na2 O8 164.23(9) . 4_656
O3 Na2 O8 87.64(8) 4_756 4_656
O2W Na2 O2 87.99(8) . 1_655
O3 Na2 O2 100.24(8) 4_756 1_655
O8 Na2 O2 78.86(7) 4_656 1_655
O2W Na2 O5 76.42(8) . 3
O3 Na2 O5 89.07(7) 4_756 3
O8 Na2 O5 115.52(7) 4_656 3
O2 Na2 O5 163.40(8) 1_655 3
O2W Na2 O3W 101.80(8) . .
O3 Na2 O3W 146.09(8) 4_756 .
O8 Na2 O3W 73.14(7) 4_656 .
O2 Na2 O3W 102.99(8) 1_655 .
O5 Na2 O3W 75.18(7) 3 .
O2W Na2 C7 165.34(8) . 4_656
O3 Na2 C7 87.37(7) 4_756 4_656
O8 Na2 C7 21.45(7) 4_656 4_656
O2 Na2 C7 100.01(8) 1_655 4_656
O5 Na2 C7 94.08(7) 3 4_656
O3W Na2 C7 64.57(7) . 4_656
O2W Na2 Na1 117.87(7) . .
O3 Na2 Na1 121.04(7) 4_756 .
O8 Na2 Na1 46.39(5) 4_656 .
O2 Na2 Na1 46.03(5) 1_655 .
O5 Na2 Na1 138.25(6) 3 .
O3W Na2 Na1 63.76(6) . .
C7 Na2 Na1 62.39(6) 4_656 .
O2 C1 O1 124.9(2) . .
O2 C1 C2 119.3(2) . .
O1 C1 C2 115.8(2) . .
N1 C2 C1 109.81(19) . .
O3 C3 O4 126.0(2) . .
O3 C3 C4 115.9(2) . .
O4 C3 C4 118.1(2) . .
N1 C4 C3 118.8(2) . .
O6 C5 O5 125.0(3) . .
O6 C5 C6 117.8(2) . .
O5 C5 C6 117.2(2) . .
N2 C6 C5 108.7(2) . .
O8 C7 O7 124.9(2) . .
O8 C7 C8 118.6(2) . .
O7 C7 C8 116.5(2) . .
O8 C7 Na2 44.86(13) . 4
O7 C7 Na2 150.51(18) . 4
C8 C7 Na2 81.99(14) . 4
N2 C8 C7 111.9(2) . .
N1 C9 C10 111.2(2) . .
N2 C10 C9 110.6(2) . .
C4 N1 C2 112.74(19) . .
C4 N1 C9 113.4(2) . .
C2 N1 C9 110.1(2) . .
C4 N1 Co1 109.93(14) . .
C2 N1 Co1 106.21(15) . .
C9 N1 Co1 103.86(15) . .
C6 N2 C8 110.6(2) . .
C6 N2 C10 113.9(2) . .
C8 N2 C10 111.4(2) . .
C6 N2 Co1 104.39(15) . .
C8 N2 Co1 106.72(16) . .
C10 N2 Co1 109.29(15) . .
C1 O1 Co1 118.26(17) . .
Na1 O1W Na1 94.18(7) . 3_545
C1 O2 Na1 135.28(17) . 1_455
C1 O2 Na2 132.23(18) . 1_455
Na1 O2 Na2 85.38(7) 1_455 1_455
C3 O3 Na2 141.99(17) . 4_455
C3 O4 Co1 131.33(17) . 2_344
C5 O5 Co1 114.24(16) . .
C5 O5 Na2 119.56(16) . 3
Co1 O5 Na2 112.36(7) . 3
C5 O6 Na1 133.09(19) . .
C7 O7 Co1 116.82(17) . .
C7 O8 Na1 130.33(17) . 4
C7 O8 Na2 113.70(17) . 4
Na1 O8 Na2 85.58(7) 4 4
O4 Co1 O7 86.51(7) 2_354 .
O4 Co1 O5 108.35(8) 2_354 .
O7 Co1 O5 103.46(7) . .
O4 Co1 O1 92.47(8) 2_354 .
O7 Co1 O1 174.89(7) . .
O5 Co1 O1 81.62(7) . .
O4 Co1 N2 165.18(8) 2_354 .
O7 Co1 N2 78.78(8) . .
O5 Co1 N2 77.19(8) . .
O1 Co1 N2 102.03(8) . .
O4 Co1 N1 99.01(8) 2_354 .
O7 Co1 N1 99.91(8) . .
O5 Co1 N1 144.75(8) . .
O1 Co1 N1 75.29(7) . .
N2 Co1 N1 81.97(8) . .

loop_
_geom_bond_atom_site_label_1
_geom_bond_atom_site_label_2
_geom_bond_distance
_geom_bond_site_symmetry_2
Na1 O2 2.325(2) 1_655
Na1 O6 2.328(2) .
Na1 O8 2.338(2) 4_656
Na1 O1W 2.398(2) .
Na1 O1W 2.432(2) 3_545
Na1 Na2 3.2198(15) .
Na1 Na1 3.538(2) 3_545
Na2 O2W 2.325(2) .
Na2 O3 2.378(2) 4_756
Na2 O8 2.401(2) 4_656
Na2 O2 2.422(2) 1_655
Na2 O5 2.569(2) 3
Na2 O3W 2.611(2) .
Na2 C7 3.117(3) 4_656
C1 O2 1.246(3) .
C1 O1 1.267(3) .
C1 C2 1.531(3) .
C2 N1 1.481(3) .
C3 O3 1.248(3) .
C3 O4 1.264(3) .
C3 C4 1.534(3) .
C4 N1 1.479(3) .
C5 O6 1.250(3) .
C5 O5 1.270(3) .
C5 C6 1.532(4) .
C6 N2 1.470(3) .
C7 O8 1.245(3) .
C7 O7 1.275(3) .
C7 C8 1.528(4) .
C7 Na2 3.117(3) 4
C8 N2 1.473(3) .
C9 N1 1.494(3) .
C9 C10 1.507(3) .
C10 N2 1.475(3) .
N1 Co1 2.217(2) .
N2 Co1 2.156(2) .
O1 Co1 2.1405(19) .
O1W Na1 2.432(2) 3_545
O2 Na1 2.325(2) 1_455
O2 Na2 2.422(2) 1_455
O3 Na2 2.378(2) 4_455
O4 Co1 2.0333(18) 2_344
O5 Co1 2.1074(17) .
O5 Na2 2.569(2) 3
O7 Co1 2.0844(18) .
O8 Na1 2.338(2) 4
O8 Na2 2.401(2) 4
Co1 O4 2.0333(18) 2_354
